data_7063936
loop_
_publ_author_name
'Khan, Sahanwaj'
'Sengupta, Swaraj'
'Khan, Md. Adnan'
'Jana, Narayan Ch.'
'Bagh, Bidraha'
'Naskar, Subhendu'

_publ_section_title
;
 Electrocatalytic proton reduction by mononuclear cobalt complexes of
 bis(benzimidazolyl)pyridine ligands: experimental and theoretical study
;
_journal_issue 37
_journal_name_full 'New Journal of Chemistry'
_journal_page_first 16134
_journal_page_last 16144
_journal_paper_doi 10.1039/D5NJ01975C
_journal_volume 49
_journal_year 2025
_chemical_formula_moiety 'C38 H22 Co F4 N10, 2(Cl O4), 3(C3 H7 N O)'
_chemical_formula_sum 'C47 H43 Cl2 Co F4 N13 O11'
_chemical_formula_weight 1171.77
_space_group_crystal_system triclinic
_space_group_IT_number 2
_space_group_name_Hall '-P 1'
_space_group_name_H-M_alt 'P -1'
_atom_sites_solution_hydrogens geom
_atom_sites_solution_primary dual
_audit_creation_date 2025-03-20
_audit_creation_method
;
Olex2 1.5
(compiled 2024.02.16 svn.r378c4104 for OlexSys, GUI svn.r6928)
;
_audit_update_record
;
2025-05-03 deposited with the CCDC.	2025-07-31 downloaded from the CCDC.
;
_cell_angle_alpha 93.8930(10)
_cell_angle_beta 92.8090(10)
_cell_angle_gamma 104.1580(10)
_cell_formula_units_Z 2
_cell_length_a 12.8362(2)
_cell_length_b 14.2164(2)
_cell_length_c 14.4063(2)
_cell_measurement_reflns_used 30189
_cell_measurement_temperature 100.00(10)
_cell_measurement_theta_max 77.4800
_cell_measurement_theta_min 3.5650
_cell_volume 2537.34(7)
_computing_cell_refinement 'CrysAlisPro 1.171.42.89a (Rigaku OD, 2023)'
_computing_data_collection 'CrysAlisPro 1.171.42.89a (Rigaku OD, 2023)'
_computing_data_reduction 'CrysAlisPro 1.171.42.89a (Rigaku OD, 2023)'
_computing_molecular_graphics 'Olex2 1.5 (Dolomanov et al., 2009)'
_computing_publication_material 'Olex2 1.5 (Dolomanov et al., 2009)'
_computing_structure_refinement 'SHELXL 2016/6 (Sheldrick, 2015)'
_computing_structure_solution 'SHELXT  (Sheldrick, 2015)'
_diffrn_ambient_temperature 100.00(10)
_diffrn_detector_area_resol_mean 5.8140
_diffrn_detector_type 'Pilatus 200K'
_diffrn_measured_fraction_theta_full 0.998
_diffrn_measured_fraction_theta_max 0.970
_diffrn_measurement_details
;
List of Runs (angles in degrees, time in seconds):

  # Type    Start    End  Width  t~exp~   \w     \q     \k     \f   Frames
#--------------------------------------------------------------------------
  1  \w    -91.00  -9.00   0.50    0.12    --  -38.50 130.00  68.00  164
  2  \w    -97.00 -13.00   0.50    0.12    --  -38.50 139.00-117.00  168
  3  \w     31.00 102.00   0.50    0.12    --   49.06-130.00  -3.00  142
  4  \w     44.00 123.00   0.50    0.73    --  106.83-139.00-177.00  158
  5  \w     44.00 116.00   0.50    0.73    --  106.83-130.00  -3.00  144
  6  \w     95.00 170.00   0.50    0.73    --  106.83 130.00  68.00  150
  7  \w     90.00 170.00   0.50    0.73    --  106.83 139.00-117.00  160
  8  \w    -62.00  26.00   0.50    0.12    --  -38.50  77.00  90.00  176
  9  \w   -102.00 -20.00   0.50    0.12    --  -38.50 -71.00 -42.67  164
 10  \w    -50.00  24.00   0.50    0.12    --  -38.50  57.00  30.00  148
 11  \w     35.00 108.00   0.50    0.12    --   49.06-139.00-177.00  146
 12  \w     38.00 112.00   0.50    0.12    --   49.06  57.00  90.00  148
 13  \w     38.00 112.00   0.50    0.12    --   49.06  57.00-180.00  148
 14  \w     38.00 112.00   0.50    0.12    --   49.06  57.00-120.00  148
 15  \w     43.00 130.00   0.50    0.73    --  106.83 -77.00 -30.00  174
 16  \w    102.00 171.00   0.50    0.73    --  106.83  45.00  90.00  138
 17  \w     39.00 110.00   0.50    0.73    --  106.83 -30.00-180.00  142
 18  \w     39.00 115.00   0.50    0.73    --  106.83 -15.00   0.00  152
 19  \w    102.00 171.00   0.50    0.73    --  106.83  45.00 -30.00  138
 20  \w     94.00 170.00   0.50    0.73    --  106.83  61.00 -30.00  152
 21  \w     39.00 110.00   0.50    0.73    --  106.83 -30.00 -30.00  142
 22  \w     39.00 106.00   0.50    0.73    --  106.83 -94.00  90.00  134
 23  \w     44.00 112.00   0.50    0.73    --  106.83-125.00-120.00  136
 24  \w     90.00 170.00   0.50    0.73    --  106.83  68.00 141.25  160
 25  \w     39.00 110.00   0.50    0.73    --  106.83 -30.00  90.00  142
 26  \w     39.00 115.00   0.50    0.73    --  106.83 -15.00 -60.00  152
 27  \w     39.00 106.00   0.50    0.73    --  106.83 -94.00 150.00  134
 28  \w     44.00 124.00   0.50    0.73    --  106.83-140.00 -37.18  160
 29  \w     39.00 106.00   0.50    0.73    --  106.83 -94.00-150.00  134
 30  \w     39.00 106.00   0.50    0.73    --  106.83 -94.00  60.00  134
 31  \w     42.00 111.00   0.50    0.73    --  106.83 -45.00-180.00  138
 32  \w     39.00 106.00   0.50    0.73    --  106.83 -94.00 -30.00  134
 33  \w     42.00 111.00   0.50    0.73    --  106.83 -45.00 150.00  138
 34  \w    102.00 171.00   0.50    0.73    --  106.83  45.00   0.00  138
 35  \w     38.00 112.00   0.50    0.12    --   49.06  57.00 -60.00  148
 36  \w     38.00 112.00   0.50    0.12    --   49.06  57.00 120.00  148
 37  \w     38.00 112.00   0.50    0.12    --   49.06  57.00  30.00  148
;
_diffrn_measurement_device 'four-circle diffractometer'
_diffrn_measurement_device_type 'SuperNova, Dual, Cu at home/near, Pilatus 200K'
_diffrn_measurement_method '\w scans'
_diffrn_radiation_type CuK\a
_diffrn_radiation_wavelength 1.54184
_diffrn_reflns_av_R_equivalents 0.0618
_diffrn_reflns_av_unetI/netI 0.0391
_diffrn_reflns_Laue_measured_fraction_full 0.998
_diffrn_reflns_Laue_measured_fraction_max 0.970
_diffrn_reflns_limit_h_max 16
_diffrn_reflns_limit_h_min -16
_diffrn_reflns_limit_k_max 14
_diffrn_reflns_limit_k_min -17
_diffrn_reflns_limit_l_max 18
_diffrn_reflns_limit_l_min -18
_diffrn_reflns_number 44781
_diffrn_reflns_point_group_measured_fraction_full 0.998
_diffrn_reflns_point_group_measured_fraction_max 0.970
_diffrn_reflns_theta_full 67.684
_diffrn_reflns_theta_max 77.997
_diffrn_reflns_theta_min 3.559
_exptl_absorpt_coefficient_mu 4.392
_exptl_absorpt_correction_T_max 1.00000
_exptl_absorpt_correction_T_min 0.85471
_exptl_absorpt_correction_type multi-scan
_exptl_absorpt_process_details
;
CrysAlisPro 1.171.42.89a (Rigaku Oxford Diffraction, 2023)
Empirical absorption correction using spherical harmonics,
implemented in SCALE3 ABSPACK scaling algorithm.
;
_exptl_crystal_colour 'light white'
_exptl_crystal_density_diffrn 1.534
_exptl_crystal_description block
_exptl_crystal_F_000 1202
_exptl_crystal_size_max 0.2
_exptl_crystal_size_mid 0.2
_exptl_crystal_size_min 0.1
_refine_diff_density_max 0.990
_refine_diff_density_min -0.624
_refine_diff_density_rms 0.065
_refine_ls_extinction_method none
_refine_ls_goodness_of_fit_ref 1.059
_refine_ls_hydrogen_treatment constr
_refine_ls_matrix_type full
_refine_ls_number_parameters 788
_refine_ls_number_reflns 10539
_refine_ls_number_restraints 7
_refine_ls_restrained_S_all 1.059
_refine_ls_R_factor_all 0.0574
_refine_ls_R_factor_gt 0.0512
_refine_ls_shift/su_max 0.001
_refine_ls_shift/su_mean 0.000
_refine_ls_structure_factor_coef Fsqd
_refine_ls_weighting_details 'w=1/[\s^2^(Fo^2^)+(0.0540P)^2^+3.2613P] where P=(Fo^2^+2Fc^2^)/3'
_refine_ls_weighting_scheme calc
_refine_ls_wR_factor_gt 0.1271
_refine_ls_wR_factor_ref 0.1363
_reflns_Friedel_coverage 0.000
_reflns_number_gt 9684
_reflns_number_total 10539
_reflns_threshold_expression 'I > 2\s(I)'
_cod_data_source_file d5nj01975c2.cif
_cod_data_source_block complex-3
_cod_depositor_comments 'Adding full bibliography for 7063936--7063938.cif.'
_cod_original_cell_volume 2537.33(6)
_cod_database_code 7063936
_shelx_shelxl_version_number 2016/6
_shelx_space_group_comment
;
The symmetry employed for this shelxl refinement is uniquely defined
by the following loop, which should always be used as a source of
symmetry information in preference to the above space-group names.
They are only intended as comments.
;
_shelx_estimated_absorpt_t_max 0.668
_shelx_estimated_absorpt_t_min 0.474
_olex2_refinement_description
;
1. Fixed Uiso
 At 1.2 times of:
  All C(H) groups, All N(H) groups
 At 1.5 times of:
  All C(H,H,H) groups
2. Restrained distances
 O9-O12 \\sim O10-O13
 with sigma of 0.04
 O15-O11 \\sim O8-O14
 with sigma of 0.04
 Cl2-O11 \\sim Cl2-O14
 with sigma of 0.04
 O12-O11 \\sim O13-O14
 with sigma of 0.04
 Cl2-O15 \\sim Cl2-O8
 with sigma of 0.04
 Cl2-O9 \\sim Cl2-O10
 with sigma of 0.04
 Cl2-O12 \\sim Cl2-O13
 with sigma of 0.04
3. Uiso/Uaniso restraints and constraints
Uanis(C22) = Uanis(C21) = Uanis(C23) = Uanis(C20) = Uanis(C14) = Uanis(C19)
4. Others
 Sof(C23)=Sof(H23)=Sof(C21)=Sof(H21)=Sof(C20)=Sof(H20)=Sof(C22)=1-FVAR(1)
 Sof(C15)=Sof(H15)=Sof(C16)=Sof(C17)=Sof(H17)=Sof(C18)=Sof(H18)=FVAR(1)
 Fixed Sof: O15(0.5) O9(0.5) O12(0.5) O11(0.5) F3(0.65) H26(0.5) H3(0.5)
 F2(0.5) H4(0.5) F8(0.5) H27(0.5) H40(0.4) F7(0.5) F6(0.6) H39(0.6) F1(0.5)
 F5(0.4) F4(0.35) O8(0.5) O10(0.5) O13(0.5) O14(0.5)
5.a Aromatic/amide H refined with riding coordinates:
 N2(H2), N7(H7), N10(H10), N5(H5), C34(H34), C11(H11), C9(H9), C10(H10A),
 C33(H33), C32(H32), C41(H41), C49(H49), C25(H25), C2(H2A), C5(H5A), C26(H26),
 C28(H28), C3(H3), C4(H4), C46(H46), C23(H23), C27(H27), C43(H43), C40(H40),
 C21(H21), C20(H20), C38(H38), C39(H39), C15(H15), C17(H17), C18(H18)
5.b Idealised Me refined as rotating group:
 C48(H48A,H48B,H48C), C47(H47A,H47B,H47C), C51(H51A,H51B,H51C), C45(H45A,H45B,
 H45C), C50(H50A,H50B,H50C), C44(H44A,H44B,H44C)
;
_olex2_submission_special_instructions 'No special instructions were received'
_oxdiff_exptl_absorpt_empirical_details
;
Empirical correction (ABSPACK) includes:
- Absorption correction using spherical harmonics
- Frame scaling
;

loop_
_space_group_symop_operation_xyz
'x, y, z'
'-x, -y, -z'

loop_
_atom_site_label
_atom_site_type_symbol
_atom_site_fract_x
_atom_site_fract_y
_atom_site_fract_z
_atom_site_U_iso_or_equiv
_atom_site_adp_type
_atom_site_occupancy
_atom_site_site_symmetry_order
_atom_site_calc_flag
_atom_site_refinement_flags_posn
_atom_site_refinement_flags_adp
_atom_site_refinement_flags_occupancy
_atom_site_disorder_assembly
_atom_site_disorder_group
Co1 Co 0.58753(3) 0.76360(3) 0.28431(3) 0.02432(11) Uani 1 1 d . . . . .
Cl2 Cl 0.15754(5) 0.59320(4) 0.46798(4) 0.03154(14) Uani 1 1 d D . . . .
Cl1 Cl 1.00183(5) 0.78235(5) 0.05216(4) 0.03352(15) Uani 1 1 d . . . . .
N1 N 0.55501(16) 0.83588(14) 0.41016(14) 0.0236(4) Uani 1 1 d . . . . .
O15 O 0.0891(10) 0.6585(10) 0.4800(7) 0.036(3) Uani 0.5 1 d D . P A 1
O9 O 0.2687(10) 0.6497(11) 0.4827(9) 0.036(4) Uani 0.5 1 d D . P A 1
N3 N 0.42841(15) 0.75916(14) 0.26352(14) 0.0230(4) Uani 1 1 d . . . . .
N2 N 0.42552(17) 0.86428(15) 0.49781(14) 0.0269(4) Uani 1 1 d . . . . .
H2 H 0.360863 0.865822 0.514438 0.032 Uiso 1 1 calc R U . . .
O2 O 0.76453(18) 1.11985(16) 0.43939(17) 0.0468(5) Uani 1 1 d . . . . .
N4 N 0.54905(17) 0.69470(15) 0.14836(15) 0.0271(4) Uani 1 1 d . . . . .
O7 O 0.9808(2) 0.76395(18) -0.04688(15) 0.0513(6) Uani 1 1 d . . . . .
N6 N 0.57704(16) 0.62912(15) 0.34479(14) 0.0244(4) Uani 1 1 d . . . . .
N8 N 0.74505(16) 0.76510(15) 0.31294(14) 0.0247(4) Uani 1 1 d . . . . .
N7 N 0.66937(17) 0.52720(15) 0.39851(14) 0.0260(4) Uani 1 1 d . . . . .
H7 H 0.724401 0.505059 0.417496 0.031 Uiso 1 1 calc R U . . .
N9 N 0.66932(16) 0.89373(15) 0.23009(14) 0.0260(4) Uani 1 1 d . . . . .
O6 O 1.11023(17) 0.83929(17) 0.07318(18) 0.0512(6) Uani 1 1 d . . . . .
N10 N 0.83024(18) 0.99061(16) 0.20630(16) 0.0312(5) Uani 1 1 d . . . . .
H10 H 0.900596 1.013216 0.207936 0.037 Uiso 1 1 calc R U . . .
O3 O 0.95869(18) 0.93130(17) -0.20851(18) 0.0523(6) Uani 1 1 d . . . . .
O12 O 0.1405(15) 0.5216(17) 0.5327(15) 0.063(7) Uani 0.5 1 d D . P A 1
O4 O 0.9291(2) 0.83513(19) 0.08798(18) 0.0560(6) Uani 1 1 d . . . . .
N5 N 0.42610(19) 0.65217(16) 0.02835(15) 0.0320(5) Uani 1 1 d . . . . .
H5 H 0.364425 0.643431 -0.004589 0.038 Uiso 1 1 calc R U . . .
O5 O 0.9887(2) 0.69081(17) 0.09341(17) 0.0563(6) Uani 1 1 d . . . . .
N13 N 0.92164(19) 0.45682(17) 0.15356(16) 0.0342(5) Uani 1 1 d . . . . .
O1 O 0.7544(2) 0.39131(19) 0.08607(19) 0.0612(7) Uani 1 1 d . . . . .
N12 N 0.81061(19) 0.87748(19) -0.13146(18) 0.0391(5) Uani 1 1 d . . . . .
O11 O 0.1390(13) 0.5538(11) 0.3736(8) 0.066(4) Uani 0.5 1 d D . P A 1
C30 C 0.67330(19) 0.61597(17) 0.36865(16) 0.0236(5) Uani 1 1 d . . . . .
C8 C 0.37681(19) 0.78992(17) 0.33302(16) 0.0233(5) Uani 1 1 d . . . . .
C12 C 0.37571(19) 0.72198(17) 0.18123(17) 0.0249(5) Uani 1 1 d . . . . .
C7 C 0.45059(19) 0.82913(17) 0.41493(16) 0.0233(4) Uani 1 1 d . . . . .
C24 C 0.5050(2) 0.54283(18) 0.36006(17) 0.0271(5) Uani 1 1 d . . . . .
C13 C 0.4487(2) 0.68973(17) 0.11796(17) 0.0265(5) Uani 1 1 d . . . . .
C36 C 0.7758(2) 0.90961(18) 0.24263(17) 0.0270(5) Uani 1 1 d . . . . .
C31 C 0.77022(19) 0.69249(18) 0.35712(16) 0.0245(5) Uani 1 1 d . . . . .
C6 C 0.5209(2) 0.89727(18) 0.55126(17) 0.0273(5) Uani 1 1 d . . . . .
C42 C 0.6538(2) 0.96988(19) 0.18085(17) 0.0283(5) Uani 1 1 d . . . . .
C34 C 0.9304(2) 0.8472(2) 0.3134(2) 0.0334(6) Uani 1 1 d . . . . .
H34 H 0.984830 0.900409 0.296583 0.040 Uiso 1 1 calc R U . . .
C11 C 0.2675(2) 0.7164(2) 0.16565(18) 0.0307(5) Uani 1 1 d . . . . .
H11 H 0.230903 0.691555 0.106830 0.037 Uiso 1 1 calc R U . . .
C29 C 0.5619(2) 0.47805(18) 0.39334(17) 0.0277(5) Uani 1 1 d . . . . .
C1 C 0.6020(2) 0.88039(17) 0.49547(17) 0.0265(5) Uani 1 1 d . . . . .
C35 C 0.8222(2) 0.84076(18) 0.29125(18) 0.0277(5) Uani 1 1 d . . . . .
C9 C 0.2671(2) 0.78502(19) 0.32296(18) 0.0284(5) Uani 1 1 d . . . . .
H9 H 0.230656 0.806472 0.372874 0.034 Uiso 1 1 calc R U . . .
C14 C 0.5188(2) 0.63019(19) -0.00141(19) 0.0349(4) Uani 1 1 d . . . . .
C37 C 0.7538(2) 1.0309(2) 0.16610(19) 0.0332(6) Uani 1 1 d . . . . .
C10 C 0.2131(2) 0.7479(2) 0.23779(19) 0.0330(6) Uani 1 1 d . . . . .
H10A H 0.138254 0.743832 0.228619 0.040 Uiso 1 1 calc R U . . .
C33 C 0.9563(2) 0.7738(2) 0.3608(2) 0.0341(6) Uani 1 1 d . . . . .
H33 H 1.029641 0.777209 0.378040 0.041 Uiso 1 1 calc R U . . .
C32 C 0.8765(2) 0.69483(19) 0.38357(18) 0.0291(5) Uani 1 1 d . . . . .
H32 H 0.894022 0.644236 0.416112 0.035 Uiso 1 1 calc R U . . .
C19 C 0.5953(2) 0.65706(19) 0.07460(19) 0.0349(4) Uani 1 1 d . . . . .
C41 C 0.5586(2) 0.9898(2) 0.1469(2) 0.0379(6) Uani 1 1 d . . . . .
H41 H 0.489701 0.949071 0.155355 0.046 Uiso 1 1 calc R U . . .
C49 C 0.9030(2) 0.9383(2) -0.1420(2) 0.0404(6) Uani 1 1 d . . . . .
H49 H 0.928880 0.990949 -0.095820 0.048 Uiso 1 1 calc R U . . .
C25 C 0.3921(2) 0.5161(2) 0.34820(18) 0.0326(6) Uani 1 1 d . . . . .
H25 H 0.352147 0.559448 0.326771 0.039 Uiso 1 1 calc R U . . .
F3 F 0.6880(2) 0.5302(2) -0.15404(19) 0.0489(7) Uani 0.65 1 d . . P B 1
N11 N 0.9048(3) 1.1925(2) 0.3599(2) 0.0589(8) Uani 1 1 d . . . . .
C2 C 0.7099(2) 0.9090(2) 0.5288(2) 0.0345(6) Uani 1 1 d . . . . .
H2A H 0.766042 0.899367 0.491503 0.041 Uiso 1 1 calc R U . . .
C5 C 0.5432(2) 0.9399(2) 0.64289(18) 0.0337(6) Uani 1 1 d . . . . .
H5A H 0.487938 0.950034 0.681000 0.040 Uiso 1 1 calc R U . . .
C26 C 0.3430(2) 0.4242(2) 0.36929(19) 0.0424(7) Uani 1 1 d . . . . .
H26 H 0.266744 0.403057 0.361680 0.051 Uiso 0.5 1 calc R U P C 1
C28 C 0.5108(2) 0.3843(2) 0.41498(19) 0.0358(6) Uani 1 1 d . . . . .
H28 H 0.549504 0.340425 0.437385 0.043 Uiso 1 1 calc R U . . .
C3 C 0.7308(2) 0.9519(2) 0.6189(2) 0.0405(7) Uani 1 1 d . . . . .
H3 H 0.803350 0.972585 0.643963 0.049 Uiso 0.5 1 calc R U P D 1
F2 F 0.6784(3) 1.0051(2) 0.7631(2) 0.0388(7) Uani 0.5 1 d . . P E 1
C4 C 0.6493(3) 0.9660(2) 0.67406(19) 0.0378(6) Uani 1 1 d . . . . .
H4 H 0.668095 0.994842 0.735953 0.045 Uiso 0.5 1 calc R U P E 2
C46 C 0.8534(3) 0.4029(2) 0.0881(2) 0.0445(7) Uani 1 1 d . . . . .
H46 H 0.881978 0.370873 0.039154 0.053 Uiso 1 1 calc R U . . .
C48 C 0.8873(3) 0.5135(3) 0.2274(2) 0.0481(8) Uani 1 1 d . . . . .
H48A H 0.908120 0.582513 0.215910 0.072 Uiso 1 1 calc R U . . .
H48B H 0.921507 0.503992 0.287151 0.072 Uiso 1 1 calc R U . . .
H48C H 0.808841 0.492392 0.229243 0.072 Uiso 1 1 calc R U . . .
F8 F 0.2400(2) 0.3809(2) 0.3581(2) 0.0389(7) Uani 0.5 1 d . . P F 2
C23 C 0.6859(13) 0.6324(10) 0.0543(11) 0.0349(4) Uani 0.38(2) 1 d . . P G 2
H23 H 0.744798 0.645419 0.099783 0.042 Uiso 0.38(2) 1 calc R U P G 2
C27 C 0.4006(3) 0.3603(2) 0.4015(2) 0.0447(8) Uani 1 1 d . . . . .
H27 H 0.361768 0.297184 0.414688 0.054 Uiso 0.5 1 calc R U P H 2
C43 C 0.8078(3) 1.1774(3) 0.3848(3) 0.0528(8) Uani 1 1 d . . . . .
H43 H 0.764535 1.215317 0.357892 0.063 Uiso 1 1 calc R U . . .
C40 C 0.5717(3) 1.0730(3) 0.1001(3) 0.0594(10) Uani 1 1 d . . . . .
H40 H 0.509016 1.090600 0.077163 0.071 Uiso 0.4 1 calc R U P I 1
F7 F 0.3346(3) 0.2835(2) 0.4239(3) 0.0477(9) Uani 0.5 1 d . . P J 1
C21 C 0.6157(15) 0.5692(7) -0.1041(10) 0.0349(4) Uani 0.38(2) 1 d . . P G 2
H21 H 0.629818 0.541639 -0.162624 0.042 Uiso 0.38(2) 1 calc R U P G 2
C20 C 0.5174(14) 0.5890(8) -0.0929(9) 0.0349(4) Uani 0.38(2) 1 d . . P G 2
H20 H 0.459046 0.577068 -0.138836 0.042 Uiso 0.38(2) 1 calc R U P G 2
F6 F 0.4907(3) 1.1095(3) 0.0739(3) 0.0658(10) Uani 0.6 1 d . . P K 2
C47 C 1.0369(3) 0.4699(3) 0.1489(3) 0.0548(9) Uani 1 1 d . . . . .
H47A H 1.050779 0.426094 0.098015 0.082 Uiso 1 1 calc R U . . .
H47B H 1.067688 0.454833 0.208033 0.082 Uiso 1 1 calc R U . . .
H47C H 1.070231 0.537435 0.137437 0.082 Uiso 1 1 calc R U . . .
C38 C 0.7642(3) 1.1133(2) 0.1167(3) 0.0511(8) Uani 1 1 d . . . . .
H38 H 0.832473 1.153961 0.106146 0.061 Uiso 1 1 calc R U . . .
C22 C 0.6948(17) 0.5889(8) -0.0311(12) 0.0349(4) Uani 0.38(2) 1 d . . P G 2
C39 C 0.6706(4) 1.1319(3) 0.0848(3) 0.0703(12) Uani 1 1 d . . . . .
H39 H 0.673466 1.187329 0.050737 0.084 Uiso 0.6 1 calc R U P L 2
C51 C 0.7706(3) 0.7917(3) -0.1956(3) 0.0620(10) Uani 1 1 d . . . . .
H51A H 0.808019 0.800042 -0.253238 0.093 Uiso 1 1 calc R U . . .
H51B H 0.693099 0.782402 -0.209813 0.093 Uiso 1 1 calc R U . . .
H51C H 0.783475 0.734587 -0.166987 0.093 Uiso 1 1 calc R U . . .
C45 C 0.9791(3) 1.1445(4) 0.4056(3) 0.0738(13) Uani 1 1 d . . . . .
H45A H 1.033687 1.192875 0.445042 0.111 Uiso 1 1 calc R U . . .
H45B H 1.014226 1.112728 0.358239 0.111 Uiso 1 1 calc R U . . .
H45C H 0.939160 1.095561 0.444107 0.111 Uiso 1 1 calc R U . . .
F1 F 0.8308(3) 0.9929(3) 0.6491(3) 0.0634(11) Uani 0.5 1 d . . P M 2
C50 C 0.7504(4) 0.8881(4) -0.0509(3) 0.0760(13) Uani 1 1 d . . . . .
H50A H 0.751256 0.834945 -0.011263 0.114 Uiso 1 1 calc R U . . .
H50B H 0.675897 0.886076 -0.071361 0.114 Uiso 1 1 calc R U . . .
H50C H 0.783314 0.950581 -0.015560 0.114 Uiso 1 1 calc R U . . .
C44 C 0.9504(4) 1.2713(3) 0.3015(3) 0.0743(13) Uani 1 1 d . . . . .
H44A H 0.892250 1.295874 0.273482 0.112 Uiso 1 1 calc R U . . .
H44B H 0.988750 1.246301 0.252082 0.112 Uiso 1 1 calc R U . . .
H44C H 1.000683 1.324149 0.340025 0.112 Uiso 1 1 calc R U . . .
F5 F 0.6559(5) 1.1869(4) 0.0151(4) 0.0649(15) Uani 0.4 1 d . . P N 1
F4 F 0.7887(4) 0.5642(4) -0.0445(3) 0.0408(11) Uani 0.35 1 d . . P G 2
O8 O 0.2661(13) 0.6491(11) 0.4880(11) 0.055(5) Uani 0.5 1 d D . P A 2
O10 O 0.1418(12) 0.5440(11) 0.3783(8) 0.064(4) Uani 0.5 1 d D . P A 2
O13 O 0.1378(11) 0.5187(13) 0.5346(12) 0.043(5) Uani 0.5 1 d D . P A 2
O14 O 0.0825(11) 0.6499(12) 0.4825(10) 0.065(5) Uani 0.5 1 d D . P A 2
C15 C 0.5533(8) 0.5863(4) -0.0818(4) 0.0301(14) Uani 0.62(2) 1 d . . P B 1
H15 H 0.506349 0.566058 -0.136418 0.036 Uiso 0.62(2) 1 calc R U P G 1
C16 C 0.6563(9) 0.5738(4) -0.0787(7) 0.0323(19) Uani 0.62(2) 1 d . . P B 1
C17 C 0.7316(8) 0.6022(5) -0.0033(7) 0.0333(16) Uani 0.62(2) 1 d . . P B 1
H17 H 0.801516 0.591521 -0.007142 0.040 Uiso 0.62(2) 1 calc R U P G 1
C18 C 0.7045(6) 0.6464(6) 0.0776(6) 0.0309(13) Uani 0.62(2) 1 d . . P B 1
H18 H 0.753607 0.667836 0.130616 0.037 Uiso 0.62(2) 1 calc R U P G 1

loop_
_atom_site_aniso_label
_atom_site_aniso_U_11
_atom_site_aniso_U_22
_atom_site_aniso_U_33
_atom_site_aniso_U_23
_atom_site_aniso_U_13
_atom_site_aniso_U_12
Co1 0.01832(19) 0.0282(2) 0.0265(2) 0.00431(15) 0.00049(14) 0.00548(15)
Cl2 0.0309(3) 0.0325(3) 0.0331(3) 0.0087(2) 0.0003(2) 0.0103(2)
Cl1 0.0316(3) 0.0363(3) 0.0337(3) 0.0088(2) -0.0002(2) 0.0092(2)
N1 0.0221(10) 0.0251(10) 0.0227(9) 0.0033(7) -0.0012(7) 0.0045(8)
O15 0.040(5) 0.031(4) 0.042(4) 0.004(3) 0.012(4) 0.019(3)
O9 0.022(6) 0.051(8) 0.036(5) 0.031(5) 0.001(4) 0.004(5)
N3 0.0189(9) 0.0256(10) 0.0240(9) 0.0042(8) -0.0004(7) 0.0044(7)
N2 0.0253(10) 0.0295(10) 0.0267(10) 0.0044(8) 0.0034(8) 0.0076(8)
O2 0.0440(12) 0.0414(11) 0.0598(14) 0.0113(10) 0.0228(10) 0.0144(10)
N4 0.0264(10) 0.0272(10) 0.0288(10) 0.0058(8) 0.0047(8) 0.0069(8)
O7 0.0677(16) 0.0607(14) 0.0320(11) 0.0081(10) -0.0016(10) 0.0279(12)
N6 0.0209(9) 0.0283(10) 0.0228(9) 0.0024(8) 0.0025(7) 0.0036(8)
N8 0.0195(9) 0.0281(10) 0.0267(10) 0.0060(8) 0.0014(7) 0.0052(8)
N7 0.0250(10) 0.0256(10) 0.0278(10) 0.0061(8) 0.0009(8) 0.0059(8)
N9 0.0253(10) 0.0276(10) 0.0260(10) 0.0055(8) 0.0010(8) 0.0075(8)
O6 0.0327(11) 0.0510(13) 0.0677(15) 0.0220(11) -0.0047(10) 0.0029(10)
N10 0.0272(11) 0.0298(11) 0.0356(12) 0.0095(9) 0.0072(9) 0.0025(9)
O3 0.0401(12) 0.0458(12) 0.0620(15) 0.0030(11) 0.0119(11) -0.0079(10)
O12 0.051(9) 0.070(13) 0.075(13) 0.044(10) 0.022(7) 0.013(8)
O4 0.0445(13) 0.0663(15) 0.0593(15) -0.0066(12) 0.0110(11) 0.0194(12)
N5 0.0407(13) 0.0274(11) 0.0242(10) 0.0026(8) -0.0015(9) 0.0017(9)
O5 0.0623(15) 0.0436(12) 0.0566(14) 0.0240(11) -0.0170(12) -0.0006(11)
N13 0.0369(12) 0.0327(11) 0.0304(11) -0.0028(9) 0.0007(9) 0.0054(9)
O1 0.0542(15) 0.0578(15) 0.0628(16) 0.0116(12) -0.0239(12) 0.0004(12)
N12 0.0318(12) 0.0467(14) 0.0429(13) 0.0180(11) 0.0050(10) 0.0131(10)
O11 0.069(8) 0.088(7) 0.030(5) 0.017(5) -0.014(4) -0.002(5)
C30 0.0220(11) 0.0259(11) 0.0233(11) 0.0031(9) 0.0017(8) 0.0061(9)
C8 0.0203(11) 0.0236(11) 0.0263(11) 0.0062(9) 0.0022(9) 0.0048(9)
C12 0.0229(11) 0.0243(11) 0.0257(11) 0.0069(9) -0.0024(9) 0.0022(9)
C7 0.0229(11) 0.0217(11) 0.0251(11) 0.0039(9) 0.0021(9) 0.0043(9)
C24 0.0245(12) 0.0314(12) 0.0222(11) 0.0019(9) 0.0020(9) 0.0005(10)
C13 0.0299(12) 0.0241(11) 0.0237(11) 0.0038(9) 0.0003(9) 0.0032(9)
C36 0.0237(11) 0.0275(12) 0.0289(12) 0.0054(9) 0.0028(9) 0.0034(9)
C31 0.0220(11) 0.0282(12) 0.0243(11) 0.0044(9) 0.0017(9) 0.0076(9)
C6 0.0313(13) 0.0244(11) 0.0256(12) 0.0049(9) -0.0018(9) 0.0056(10)
C42 0.0351(13) 0.0326(13) 0.0207(11) 0.0046(9) 0.0054(9) 0.0138(11)
C34 0.0217(12) 0.0378(14) 0.0391(14) 0.0097(11) 0.0034(10) 0.0025(10)
C11 0.0219(12) 0.0380(14) 0.0293(12) 0.0060(10) -0.0070(9) 0.0025(10)
C29 0.0268(12) 0.0297(12) 0.0233(11) 0.0018(9) 0.0005(9) 0.0010(10)
C1 0.0263(12) 0.0236(11) 0.0275(12) 0.0030(9) -0.0040(9) 0.0031(9)
C35 0.0223(12) 0.0298(12) 0.0303(12) 0.0071(10) 0.0036(9) 0.0034(9)
C9 0.0220(12) 0.0335(13) 0.0313(12) 0.0067(10) 0.0039(9) 0.0082(10)
C14 0.0458(11) 0.0266(8) 0.0334(9) 0.0076(7) 0.0154(8) 0.0074(8)
C37 0.0408(15) 0.0311(13) 0.0310(13) 0.0084(10) 0.0093(11) 0.0125(11)
C10 0.0192(12) 0.0445(15) 0.0349(14) 0.0116(11) -0.0011(10) 0.0059(10)
C33 0.0186(12) 0.0430(15) 0.0407(15) 0.0089(12) 0.0004(10) 0.0064(10)
C32 0.0215(12) 0.0344(13) 0.0328(13) 0.0071(10) 0.0004(9) 0.0088(10)
C19 0.0458(11) 0.0266(8) 0.0334(9) 0.0076(7) 0.0154(8) 0.0074(8)
C41 0.0410(16) 0.0474(16) 0.0328(14) 0.0087(12) 0.0052(11) 0.0232(13)
C49 0.0408(16) 0.0336(14) 0.0436(16) 0.0030(12) 0.0011(13) 0.0035(12)
C25 0.0259(13) 0.0433(15) 0.0243(12) 0.0019(10) 0.0011(9) 0.0006(11)
F3 0.0527(17) 0.0559(17) 0.0366(14) -0.0061(12) 0.0089(12) 0.0121(14)
N11 0.0589(19) 0.0620(19) 0.0519(17) -0.0020(14) 0.0210(14) 0.0060(15)
C2 0.0281(13) 0.0355(14) 0.0360(14) -0.0001(11) -0.0045(11) 0.0024(11)
C5 0.0426(15) 0.0314(13) 0.0268(13) 0.0022(10) 0.0009(11) 0.0089(11)
C26 0.0311(14) 0.0546(18) 0.0275(13) 0.0022(12) 0.0005(11) -0.0153(13)
C28 0.0414(15) 0.0328(14) 0.0281(13) 0.0077(10) 0.0002(11) -0.0014(11)
C3 0.0345(15) 0.0405(15) 0.0382(15) -0.0019(12) -0.0116(12) -0.0024(12)
F2 0.0492(19) 0.0397(17) 0.0234(14) -0.0047(12) -0.0124(13) 0.0082(14)
C4 0.0487(17) 0.0344(14) 0.0260(13) -0.0009(10) -0.0094(11) 0.0055(12)
C46 0.062(2) 0.0326(14) 0.0343(15) 0.0030(11) -0.0076(14) 0.0053(14)
C48 0.054(2) 0.0538(19) 0.0374(16) -0.0042(14) 0.0050(14) 0.0173(16)
F8 0.0205(14) 0.0335(16) 0.056(2) 0.0051(14) 0.0010(13) -0.0052(12)
C23 0.0458(11) 0.0266(8) 0.0334(9) 0.0076(7) 0.0154(8) 0.0074(8)
C27 0.0436(17) 0.0476(17) 0.0296(14) 0.0070(12) -0.0008(12) -0.0144(14)
C43 0.061(2) 0.0446(18) 0.0497(19) 0.0014(14) 0.0186(16) 0.0057(16)
C40 0.067(2) 0.074(2) 0.059(2) 0.0336(19) 0.0167(18) 0.048(2)
F7 0.054(2) 0.0280(16) 0.052(2) 0.0123(15) -0.0026(17) -0.0081(15)
C21 0.0458(11) 0.0266(8) 0.0334(9) 0.0076(7) 0.0154(8) 0.0074(8)
C20 0.0458(11) 0.0266(8) 0.0334(9) 0.0076(7) 0.0154(8) 0.0074(8)
F6 0.0491(19) 0.054(2) 0.099(3) 0.0304(19) -0.0176(18) 0.0217(16)
C47 0.0420(18) 0.0515(19) 0.065(2) -0.0065(16) 0.0118(16) 0.0009(15)
C38 0.060(2) 0.0454(18) 0.056(2) 0.0258(15) 0.0236(16) 0.0191(16)
C22 0.0458(11) 0.0266(8) 0.0334(9) 0.0076(7) 0.0154(8) 0.0074(8)
C39 0.083(3) 0.081(3) 0.070(3) 0.051(2) 0.029(2) 0.049(2)
C51 0.052(2) 0.055(2) 0.062(2) 0.0153(17) -0.0053(17) -0.0210(17)
C45 0.052(2) 0.119(4) 0.053(2) -0.006(2) 0.0060(17) 0.028(2)
F1 0.051(2) 0.068(3) 0.062(3) -0.010(2) -0.0254(19) 0.007(2)
C50 0.069(3) 0.114(4) 0.066(3) 0.037(3) 0.032(2) 0.051(3)
C44 0.088(3) 0.061(2) 0.068(3) 0.008(2) 0.047(2) 0.000(2)
F5 0.088(4) 0.053(3) 0.068(3) 0.041(3) 0.012(3) 0.033(3)
F4 0.036(2) 0.045(3) 0.045(3) -0.001(2) 0.025(2) 0.013(2)
O8 0.040(9) 0.040(8) 0.080(9) -0.001(6) -0.005(6) 0.007(6)
O10 0.052(6) 0.085(7) 0.058(7) -0.037(5) -0.003(5) 0.037(6)
O13 0.023(6) 0.049(9) 0.062(10) 0.039(7) -0.006(6) 0.011(5)
O14 0.033(5) 0.047(6) 0.116(9) 0.006(5) -0.027(5) 0.018(4)
C15 0.034(4) 0.026(2) 0.030(2) 0.0030(16) 0.006(2) 0.006(2)
C16 0.035(4) 0.033(2) 0.032(3) 0.008(2) 0.014(3) 0.012(2)
C17 0.032(3) 0.036(3) 0.033(3) 0.008(2) 0.006(3) 0.010(2)
C18 0.032(3) 0.034(3) 0.029(3) 0.004(2) 0.011(2) 0.011(2)

loop_
_atom_type_symbol
_atom_type_description
_atom_type_scat_dispersion_real
_atom_type_scat_dispersion_imag
_atom_type_scat_source
C C 0.0181 0.0091 'International Tables Vol C Tables 4.2.6.8 and 6.1.1.4'
H H 0.0000 0.0000 'International Tables Vol C Tables 4.2.6.8 and 6.1.1.4'
Cl Cl 0.3639 0.7018 'International Tables Vol C Tables 4.2.6.8 and 6.1.1.4'
Co Co -2.3653 3.6143 'International Tables Vol C Tables 4.2.6.8 and 6.1.1.4'
F F 0.0727 0.0534 'International Tables Vol C Tables 4.2.6.8 and 6.1.1.4'
N N 0.0311 0.0180 'International Tables Vol C Tables 4.2.6.8 and 6.1.1.4'
O O 0.0492 0.0322 'International Tables Vol C Tables 4.2.6.8 and 6.1.1.4'

loop_
_geom_angle_atom_site_label_1
_geom_angle_atom_site_label_2
_geom_angle_atom_site_label_3
_geom_angle
_geom_angle_site_symmetry_1
_geom_angle_site_symmetry_3
_geom_angle_publ_flag
N3 Co1 N1 77.28(8) . . ?
N3 Co1 N4 77.50(8) . . ?
N3 Co1 N6 100.26(8) . . ?
N3 Co1 N8 176.52(8) . . ?
N3 Co1 N9 105.04(8) . . ?
N4 Co1 N1 154.70(8) . . ?
N4 Co1 N6 92.79(8) . . ?
N4 Co1 N9 90.64(8) . . ?
N6 Co1 N1 93.60(8) . . ?
N8 Co1 N1 100.38(8) . . ?
N8 Co1 N4 104.91(8) . . ?
N8 Co1 N6 77.22(8) . . ?
N8 Co1 N9 77.59(8) . . ?
N9 Co1 N1 93.96(8) . . ?
N9 Co1 N6 154.61(8) . . ?
O15 Cl2 O9 108.1(9) . . ?
O12 Cl2 O15 112.2(10) . . ?
O12 Cl2 O9 108.0(9) . . ?
O12 Cl2 O11 113.4(12) . . ?
O11 Cl2 O15 106.5(7) . . ?
O11 Cl2 O9 108.5(8) . . ?
O8 Cl2 O13 106.7(8) . . ?
O10 Cl2 O8 112.1(9) . . ?
O10 Cl2 O13 106.9(10) . . ?
O10 Cl2 O14 111.9(8) . . ?
O14 Cl2 O8 112.0(10) . . ?
O14 Cl2 O13 106.8(10) . . ?
O7 Cl1 O6 109.65(15) . . ?
O7 Cl1 O5 109.14(15) . . ?
O6 Cl1 O5 109.03(14) . . ?
O4 Cl1 O7 109.05(15) . . ?
O4 Cl1 O6 109.13(15) . . ?
O4 Cl1 O5 110.82(17) . . ?
C7 N1 Co1 111.59(15) . . ?
C7 N1 C1 105.2(2) . . ?
C1 N1 Co1 142.81(17) . . ?
C8 N3 Co1 119.52(16) . . ?
C8 N3 C12 120.8(2) . . ?
C12 N3 Co1 119.64(16) . . ?
C7 N2 H2 126.8 . . ?
C7 N2 C6 106.4(2) . . ?
C6 N2 H2 126.8 . . ?
C13 N4 Co1 112.60(16) . . ?
C13 N4 C19 105.7(2) . . ?
C19 N4 Co1 141.48(19) . . ?
C30 N6 Co1 112.17(16) . . ?
C30 N6 C24 105.0(2) . . ?
C24 N6 Co1 142.29(17) . . ?
C31 N8 Co1 119.77(16) . . ?
C35 N8 Co1 119.45(17) . . ?
C35 N8 C31 120.7(2) . . ?
C30 N7 H7 126.8 . . ?
C30 N7 C29 106.4(2) . . ?
C29 N7 H7 126.8 . . ?
C36 N9 Co1 112.32(16) . . ?
C36 N9 C42 104.5(2) . . ?
C42 N9 Co1 143.13(18) . . ?
C36 N10 H10 126.9 . . ?
C36 N10 C37 106.2(2) . . ?
C37 N10 H10 126.9 . . ?
C13 N5 H5 126.7 . . ?
C13 N5 C14 106.6(2) . . ?
C14 N5 H5 126.7 . . ?
C46 N13 C48 122.2(3) . . ?
C46 N13 C47 121.0(3) . . ?
C48 N13 C47 116.6(3) . . ?
C49 N12 C51 120.8(3) . . ?
C49 N12 C50 121.3(3) . . ?
C50 N12 C51 117.6(3) . . ?
N6 C30 N7 113.3(2) . . ?
N6 C30 C31 119.9(2) . . ?
N7 C30 C31 126.7(2) . . ?
N3 C8 C7 111.2(2) . . ?
N3 C8 C9 121.5(2) . . ?
C9 C8 C7 127.3(2) . . ?
N3 C12 C13 110.5(2) . . ?
N3 C12 C11 121.0(2) . . ?
C11 C12 C13 128.6(2) . . ?
N1 C7 N2 113.3(2) . . ?
N1 C7 C8 119.6(2) . . ?
N2 C7 C8 127.1(2) . . ?
N6 C24 C29 109.2(2) . . ?
N6 C24 C25 130.0(2) . . ?
C29 C24 C25 120.8(2) . . ?
N4 C13 N5 112.8(2) . . ?
N4 C13 C12 119.6(2) . . ?
N5 C13 C12 127.7(2) . . ?
N9 C36 N10 113.7(2) . . ?
N9 C36 C35 119.6(2) . . ?
N10 C36 C35 126.7(2) . . ?
N8 C31 C30 110.6(2) . . ?
N8 C31 C32 121.2(2) . . ?
C32 C31 C30 128.2(2) . . ?
N2 C6 C1 106.3(2) . . ?
N2 C6 C5 131.4(2) . . ?
C5 C6 C1 122.2(2) . . ?
N9 C42 C37 109.3(2) . . ?
N9 C42 C41 129.9(3) . . ?
C41 C42 C37 120.8(2) . . ?
C35 C34 H34 121.0 . . ?
C33 C34 H34 121.0 . . ?
C33 C34 C35 117.9(2) . . ?
C12 C11 H11 120.7 . . ?
C12 C11 C10 118.6(2) . . ?
C10 C11 H11 120.7 . . ?
N7 C29 C24 106.0(2) . . ?
N7 C29 C28 131.5(3) . . ?
C28 C29 C24 122.6(2) . . ?
N1 C1 C6 108.7(2) . . ?
N1 C1 C2 130.6(2) . . ?
C2 C1 C6 120.6(2) . . ?
N8 C35 C36 110.9(2) . . ?
N8 C35 C34 121.5(2) . . ?
C34 C35 C36 127.6(2) . . ?
C8 C9 H9 121.1 . . ?
C10 C9 C8 117.8(2) . . ?
C10 C9 H9 121.1 . . ?
N5 C14 C19 106.0(2) . . ?
N5 C14 C20 118.6(8) . . ?
N5 C14 C15 138.4(5) . . ?
C19 C14 C20 135.4(8) . . ?
C19 C14 C15 115.4(5) . . ?
N10 C37 C42 106.4(2) . . ?
N10 C37 C38 131.0(3) . . ?
C38 C37 C42 122.6(3) . . ?
C11 C10 H10A 119.8 . . ?
C9 C10 C11 120.4(2) . . ?
C9 C10 H10A 119.8 . . ?
C34 C33 H33 119.6 . . ?
C34 C33 C32 120.9(2) . . ?
C32 C33 H33 119.6 . . ?
C31 C32 C33 117.8(2) . . ?
C31 C32 H32 121.1 . . ?
C33 C32 H32 121.1 . . ?
N4 C19 C14 108.8(3) . . ?
N4 C19 C18 124.7(4) . . ?
C14 C19 C18 126.5(4) . . ?
C23 C19 N4 140.7(7) . . ?
C23 C19 C14 110.3(7) . . ?
C42 C41 H41 122.4 . . ?
C40 C41 C42 115.2(3) . . ?
C40 C41 H41 122.4 . . ?
O3 C49 N12 123.9(3) . . ?
O3 C49 H49 118.1 . . ?
N12 C49 H49 118.1 . . ?
C24 C25 H25 122.0 . . ?
C26 C25 C24 116.1(3) . . ?
C26 C25 H25 122.0 . . ?
C43 N11 C45 119.2(4) . . ?
C43 N11 C44 122.0(4) . . ?
C45 N11 C44 117.6(4) . . ?
C1 C2 H2A 121.8 . . ?
C3 C2 C1 116.5(3) . . ?
C3 C2 H2A 121.8 . . ?
C6 C5 H5A 122.1 . . ?
C4 C5 C6 115.8(3) . . ?
C4 C5 H5A 122.1 . . ?
C25 C26 H26 118.7 . . ?
C25 C26 C27 122.5(3) . . ?
F8 C26 C25 127.2(3) . . ?
F8 C26 C27 110.2(3) . . ?
C27 C26 H26 118.7 . . ?
C29 C28 H28 122.5 . . ?
C27 C28 C29 115.0(3) . . ?
C27 C28 H28 122.5 . . ?
C2 C3 H3 118.9 . . ?
C2 C3 C4 122.2(3) . . ?
C4 C3 H3 118.9 . . ?
F1 C3 C2 119.0(3) . . ?
F1 C3 C4 118.2(3) . . ?
C5 C4 C3 122.6(3) . . ?
C5 C4 H4 118.7 . . ?
C3 C4 H4 118.7 . . ?
F2 C4 C5 120.0(3) . . ?
F2 C4 C3 117.4(3) . . ?
N13 C46 H46 117.8 . . ?
O1 C46 N13 124.3(3) . . ?
O1 C46 H46 117.8 . . ?
N13 C48 H48A 109.5 . . ?
N13 C48 H48B 109.5 . . ?
N13 C48 H48C 109.5 . . ?
H48A C48 H48B 109.5 . . ?
H48A C48 H48C 109.5 . . ?
H48B C48 H48C 109.5 . . ?
C19 C23 H23 119.7 . . ?
C19 C23 C22 120.7(11) . . ?
C22 C23 H23 119.7 . . ?
C26 C27 H27 118.5 . . ?
C28 C27 C26 123.0(3) . . ?
C28 C27 H27 118.5 . . ?
F7 C27 C26 109.2(3) . . ?
F7 C27 C28 127.5(4) . . ?
O2 C43 N11 127.6(4) . . ?
O2 C43 H43 116.2 . . ?
N11 C43 H43 116.2 . . ?
C41 C40 H40 118.2 . . ?
F6 C40 C41 123.1(4) . . ?
F6 C40 C39 113.0(3) . . ?
C39 C40 C41 123.6(3) . . ?
C39 C40 H40 118.2 . . ?
C20 C21 H21 119.5 . . ?
C20 C21 C22 121.0(10) . . ?
C22 C21 H21 119.5 . . ?
C14 C20 H20 126.2 . . ?
C21 C20 C14 107.7(10) . . ?
C21 C20 H20 126.2 . . ?
N13 C47 H47A 109.5 . . ?
N13 C47 H47B 109.5 . . ?
N13 C47 H47C 109.5 . . ?
H47A C47 H47B 109.5 . . ?
H47A C47 H47C 109.5 . . ?
H47B C47 H47C 109.5 . . ?
C37 C38 H38 122.1 . . ?
C39 C38 C37 115.8(3) . . ?
C39 C38 H38 122.1 . . ?
C23 C22 C21 124.8(13) . . ?
F4 C22 C23 116.5(17) . . ?
F4 C22 C21 118.7(12) . . ?
C40 C39 H39 119.0 . . ?
C38 C39 C40 122.1(3) . . ?
C38 C39 H39 119.0 . . ?
F5 C39 C40 107.6(4) . . ?
F5 C39 C38 127.7(4) . . ?
N12 C51 H51A 109.5 . . ?
N12 C51 H51B 109.5 . . ?
N12 C51 H51C 109.5 . . ?
H51A C51 H51B 109.5 . . ?
H51A C51 H51C 109.5 . . ?
H51B C51 H51C 109.5 . . ?
N11 C45 H45A 109.5 . . ?
N11 C45 H45B 109.5 . . ?
N11 C45 H45C 109.5 . . ?
H45A C45 H45B 109.5 . . ?
H45A C45 H45C 109.5 . . ?
H45B C45 H45C 109.5 . . ?
N12 C50 H50A 109.5 . . ?
N12 C50 H50B 109.5 . . ?
N12 C50 H50C 109.5 . . ?
H50A C50 H50B 109.5 . . ?
H50A C50 H50C 109.5 . . ?
H50B C50 H50C 109.5 . . ?
N11 C44 H44A 109.5 . . ?
N11 C44 H44B 109.5 . . ?
N11 C44 H44C 109.5 . . ?
H44A C44 H44B 109.5 . . ?
H44A C44 H44C 109.5 . . ?
H44B C44 H44C 109.5 . . ?
C14 C15 H15 120.8 . . ?
C16 C15 C14 118.4(5) . . ?
C16 C15 H15 120.8 . . ?
F3 C16 C15 118.4(9) . . ?
F3 C16 C17 116.2(7) . . ?
C15 C16 C17 125.4(5) . . ?
C16 C17 H17 120.1 . . ?
C18 C17 C16 119.7(5) . . ?
C18 C17 H17 120.1 . . ?
C19 C18 H18 122.7 . . ?
C17 C18 C19 114.5(4) . . ?
C17 C18 H18 122.7 . . ?

loop_
_geom_bond_atom_site_label_1
_geom_bond_atom_site_label_2
_geom_bond_distance
_geom_bond_site_symmetry_2
_geom_bond_publ_flag
Co1 N1 2.133(2) . ?
Co1 N3 2.035(2) . ?
Co1 N4 2.109(2) . ?
Co1 N6 2.132(2) . ?
Co1 N8 2.038(2) . ?
Co1 N9 2.112(2) . ?
Cl2 O15 1.433(10) . ?
Cl2 O9 1.453(13) . ?
Cl2 O12 1.412(13) . ?
Cl2 O11 1.421(12) . ?
Cl2 O8 1.430(15) . ?
Cl2 O10 1.407(11) . ?
Cl2 O13 1.462(11) . ?
Cl2 O14 1.413(12) . ?
Cl1 O7 1.433(2) . ?
Cl1 O6 1.434(2) . ?
Cl1 O4 1.428(2) . ?
Cl1 O5 1.443(2) . ?
N1 C7 1.326(3) . ?
N1 C1 1.382(3) . ?
N3 C8 1.334(3) . ?
N3 C12 1.343(3) . ?
N2 H2 0.8800 . ?
N2 C7 1.347(3) . ?
N2 C6 1.374(3) . ?
O2 C43 1.227(4) . ?
N4 C13 1.324(3) . ?
N4 C19 1.381(3) . ?
N6 C30 1.327(3) . ?
N6 C24 1.382(3) . ?
N8 C31 1.344(3) . ?
N8 C35 1.338(3) . ?
N7 H7 0.8800 . ?
N7 C30 1.351(3) . ?
N7 C29 1.381(3) . ?
N9 C36 1.331(3) . ?
N9 C42 1.382(3) . ?
N10 H10 0.8800 . ?
N10 C36 1.346(3) . ?
N10 C37 1.375(4) . ?
O3 C49 1.236(4) . ?
N5 H5 0.8800 . ?
N5 C13 1.353(3) . ?
N5 C14 1.382(4) . ?
N13 C46 1.318(4) . ?
N13 C48 1.441(4) . ?
N13 C47 1.452(4) . ?
O1 C46 1.239(4) . ?
N12 C49 1.308(4) . ?
N12 C51 1.449(5) . ?
N12 C50 1.444(4) . ?
C30 C31 1.463(3) . ?
C8 C7 1.464(3) . ?
C8 C9 1.392(3) . ?
C12 C13 1.468(4) . ?
C12 C11 1.378(3) . ?
C24 C29 1.403(4) . ?
C24 C25 1.404(4) . ?
C36 C35 1.463(3) . ?
C31 C32 1.390(3) . ?
C6 C1 1.402(4) . ?
C6 C5 1.400(4) . ?
C42 C37 1.397(4) . ?
C42 C41 1.394(4) . ?
C34 H34 0.9500 . ?
C34 C35 1.389(3) . ?
C34 C33 1.383(4) . ?
C11 H11 0.9500 . ?
C11 C10 1.389(4) . ?
C29 C28 1.398(4) . ?
C1 C2 1.396(4) . ?
C9 H9 0.9500 . ?
C9 C10 1.384(4) . ?
C14 C19 1.402(4) . ?
C14 C20 1.403(12) . ?
C14 C15 1.419(6) . ?
C37 C38 1.393(4) . ?
C10 H10A 0.9500 . ?
C33 H33 0.9500 . ?
C33 C32 1.392(4) . ?
C32 H32 0.9500 . ?
C19 C23 1.334(15) . ?
C19 C18 1.445(7) . ?
C41 H41 0.9500 . ?
C41 C40 1.380(4) . ?
C49 H49 0.9500 . ?
C25 H25 0.9500 . ?
C25 C26 1.367(4) . ?
F3 C16 1.343(7) . ?
N11 C43 1.284(5) . ?
N11 C45 1.458(6) . ?
N11 C44 1.469(5) . ?
C2 H2A 0.9500 . ?
C2 C3 1.381(4) . ?
C5 H5A 0.9500 . ?
C5 C4 1.366(4) . ?
C26 H26 0.9500 . ?
C26 F8 1.311(4) . ?
C26 C27 1.392(5) . ?
C28 H28 0.9500 . ?
C28 C27 1.373(4) . ?
C3 H3 0.9500 . ?
C3 C4 1.389(5) . ?
C3 F1 1.312(5) . ?
F2 C4 1.360(4) . ?
C4 H4 0.9500 . ?
C46 H46 0.9500 . ?
C48 H48A 0.9800 . ?
C48 H48B 0.9800 . ?
C48 H48C 0.9800 . ?
C23 H23 0.9500 . ?
C23 C22 1.362(17) . ?
C27 H27 0.9500 . ?
C27 F7 1.279(4) . ?
C43 H43 0.9500 . ?
C40 H40 0.9500 . ?
C40 F6 1.320(4) . ?
C40 C39 1.376(6) . ?
C21 H21 0.9500 . ?
C21 C20 1.372(14) . ?
C21 C22 1.390(16) . ?
C20 H20 0.9500 . ?
C47 H47A 0.9800 . ?
C47 H47B 0.9800 . ?
C47 H47C 0.9800 . ?
C38 H38 0.9500 . ?
C38 C39 1.357(5) . ?
C22 F4 1.354(18) . ?
C39 H39 0.9500 . ?
C39 F5 1.347(5) . ?
C51 H51A 0.9800 . ?
C51 H51B 0.9800 . ?
C51 H51C 0.9800 . ?
C45 H45A 0.9800 . ?
C45 H45B 0.9800 . ?
C45 H45C 0.9800 . ?
C50 H50A 0.9800 . ?
C50 H50B 0.9800 . ?
C50 H50C 0.9800 . ?
C44 H44A 0.9800 . ?
C44 H44B 0.9800 . ?
C44 H44C 0.9800 . ?
C15 H15 0.9500 . ?
C15 C16 1.376(7) . ?
C16 C17 1.387(7) . ?
C17 H17 0.9500 . ?
C17 C18 1.386(7) . ?
C18 H18 0.9500 . ?

loop_
_geom_torsion_atom_site_label_1
_geom_torsion_atom_site_label_2
_geom_torsion_atom_site_label_3
_geom_torsion_atom_site_label_4
_geom_torsion
_geom_torsion_site_symmetry_1
_geom_torsion_site_symmetry_2
_geom_torsion_site_symmetry_3
_geom_torsion_site_symmetry_4
_geom_torsion_publ_flag
Co1 N1 C7 N2 172.95(15) . . . . ?
Co1 N1 C7 C8 -9.4(3) . . . . ?
Co1 N1 C1 C6 -169.5(2) . . . . ?
Co1 N1 C1 C2 11.5(5) . . . . ?
Co1 N3 C8 C7 3.6(3) . . . . ?
Co1 N3 C8 C9 -177.71(18) . . . . ?
Co1 N3 C12 C13 -0.1(3) . . . . ?
Co1 N3 C12 C11 178.83(18) . . . . ?
Co1 N4 C13 N5 175.38(16) . . . . ?
Co1 N4 C13 C12 -5.6(3) . . . . ?
Co1 N4 C19 C14 -173.7(2) . . . . ?
Co1 N4 C19 C23 12.2(10) . . . . ?
Co1 N4 C19 C18 7.3(5) . . . . ?
Co1 N6 C30 N7 -173.77(16) . . . . ?
Co1 N6 C30 C31 3.5(3) . . . . ?
Co1 N6 C24 C29 170.2(2) . . . . ?
Co1 N6 C24 C25 -10.6(5) . . . . ?
Co1 N8 C31 C30 6.1(3) . . . . ?
Co1 N8 C31 C32 -175.36(18) . . . . ?
Co1 N8 C35 C36 -3.8(3) . . . . ?
Co1 N8 C35 C34 176.9(2) . . . . ?
Co1 N9 C36 N10 178.14(17) . . . . ?
Co1 N9 C36 C35 -1.2(3) . . . . ?
Co1 N9 C42 C37 -176.7(2) . . . . ?
Co1 N9 C42 C41 2.6(5) . . . . ?
N1 C1 C2 C3 -179.7(3) . . . . ?
N3 C8 C7 N1 4.3(3) . . . . ?
N3 C8 C7 N2 -178.4(2) . . . . ?
N3 C8 C9 C10 -0.6(4) . . . . ?
N3 C12 C13 N4 3.9(3) . . . . ?
N3 C12 C13 N5 -177.2(2) . . . . ?
N3 C12 C11 C10 -1.6(4) . . . . ?
N2 C6 C1 N1 -1.2(3) . . . . ?
N2 C6 C1 C2 177.9(2) . . . . ?
N2 C6 C5 C4 -178.9(3) . . . . ?
N4 C19 C23 C22 175.0(6) . . . . ?
N4 C19 C18 C17 176.9(4) . . . . ?
N6 C30 C31 N8 -6.3(3) . . . . ?
N6 C30 C31 C32 175.4(2) . . . . ?
N6 C24 C29 N7 0.5(3) . . . . ?
N6 C24 C29 C28 -179.8(2) . . . . ?
N6 C24 C25 C26 179.8(3) . . . . ?
N8 C31 C32 C33 -1.5(4) . . . . ?
N7 C30 C31 N8 170.6(2) . . . . ?
N7 C30 C31 C32 -7.8(4) . . . . ?
N7 C29 C28 C27 179.5(3) . . . . ?
N9 C36 C35 N8 3.2(3) . . . . ?
N9 C36 C35 C34 -177.5(3) . . . . ?
N9 C42 C37 N10 0.5(3) . . . . ?
N9 C42 C37 C38 178.8(3) . . . . ?
N9 C42 C41 C40 180.0(3) . . . . ?
N10 C36 C35 N8 -176.0(2) . . . . ?
N10 C36 C35 C34 3.3(4) . . . . ?
N10 C37 C38 C39 178.9(3) . . . . ?
N5 C14 C19 N4 -0.2(3) . . . . ?
N5 C14 C19 C23 175.9(6) . . . . ?
N5 C14 C19 C18 178.9(4) . . . . ?
N5 C14 C20 C21 -176.8(6) . . . . ?
N5 C14 C15 C16 -176.0(4) . . . . ?
C30 N6 C24 C29 -0.3(3) . . . . ?
C30 N6 C24 C25 178.9(3) . . . . ?
C30 N7 C29 C24 -0.5(3) . . . . ?
C30 N7 C29 C28 179.9(3) . . . . ?
C30 C31 C32 C33 176.7(2) . . . . ?
C8 N3 C12 C13 -177.6(2) . . . . ?
C8 N3 C12 C11 1.3(4) . . . . ?
C8 C9 C10 C11 0.3(4) . . . . ?
C12 N3 C8 C7 -178.9(2) . . . . ?
C12 N3 C8 C9 -0.2(3) . . . . ?
C12 C11 C10 C9 0.8(4) . . . . ?
C7 N1 C1 C6 1.5(3) . . . . ?
C7 N1 C1 C2 -177.6(3) . . . . ?
C7 N2 C6 C1 0.5(3) . . . . ?
C7 N2 C6 C5 -179.4(3) . . . . ?
C7 C8 C9 C10 177.8(2) . . . . ?
C24 N6 C30 N7 0.0(3) . . . . ?
C24 N6 C30 C31 177.2(2) . . . . ?
C24 C29 C28 C27 -0.1(4) . . . . ?
C24 C25 C26 F8 -175.2(3) . . . . ?
C24 C25 C26 C27 0.5(4) . . . . ?
C13 N4 C19 C14 0.5(3) . . . . ?
C13 N4 C19 C23 -173.6(9) . . . . ?
C13 N4 C19 C18 -178.5(4) . . . . ?
C13 N5 C14 C19 -0.3(3) . . . . ?
C13 N5 C14 C20 179.6(5) . . . . ?
C13 N5 C14 C15 176.1(4) . . . . ?
C13 C12 C11 C10 177.1(2) . . . . ?
C36 N9 C42 C37 -0.7(3) . . . . ?
C36 N9 C42 C41 178.7(3) . . . . ?
C36 N10 C37 C42 0.0(3) . . . . ?
C36 N10 C37 C38 -178.2(3) . . . . ?
C31 N8 C35 C36 179.3(2) . . . . ?
C31 N8 C35 C34 -0.1(4) . . . . ?
C6 N2 C7 N1 0.5(3) . . . . ?
C6 N2 C7 C8 -177.0(2) . . . . ?
C6 C1 C2 C3 1.4(4) . . . . ?
C6 C5 C4 C3 0.3(4) . . . . ?
C6 C5 C4 F2 -177.9(3) . . . . ?
C42 N9 C36 N10 0.7(3) . . . . ?
C42 N9 C36 C35 -178.6(2) . . . . ?
C42 C37 C38 C39 1.0(5) . . . . ?
C42 C41 C40 F6 -171.1(4) . . . . ?
C42 C41 C40 C39 1.7(6) . . . . ?
C34 C33 C32 C31 0.0(4) . . . . ?
C11 C12 C13 N4 -174.9(2) . . . . ?
C11 C12 C13 N5 4.0(4) . . . . ?
C29 N7 C30 N6 0.3(3) . . . . ?
C29 N7 C30 C31 -176.7(2) . . . . ?
C29 C24 C25 C26 -1.1(4) . . . . ?
C29 C28 C27 C26 -0.4(4) . . . . ?
C29 C28 C27 F7 -172.9(3) . . . . ?
C1 N1 C7 N2 -1.2(3) . . . . ?
C1 N1 C7 C8 176.5(2) . . . . ?
C1 C6 C5 C4 1.3(4) . . . . ?
C1 C2 C3 C4 0.2(4) . . . . ?
C1 C2 C3 F1 -170.2(3) . . . . ?
C35 N8 C31 C30 -176.9(2) . . . . ?
C35 N8 C31 C32 1.6(4) . . . . ?
C35 C34 C33 C32 1.4(4) . . . . ?
C9 C8 C7 N1 -174.3(2) . . . . ?
C9 C8 C7 N2 3.1(4) . . . . ?
C14 N5 C13 N4 0.6(3) . . . . ?
C14 N5 C13 C12 -178.3(2) . . . . ?
C14 C19 C23 C22 0.9(13) . . . . ?
C14 C19 C18 C17 -2.0(7) . . . . ?
C14 C15 C16 F3 178.4(4) . . . . ?
C14 C15 C16 C17 -1.2(8) . . . . ?
C37 N10 C36 N9 -0.4(3) . . . . ?
C37 N10 C36 C35 178.8(2) . . . . ?
C37 C42 C41 C40 -0.7(4) . . . . ?
C37 C38 C39 C40 0.0(6) . . . . ?
C37 C38 C39 F5 -159.3(5) . . . . ?
C33 C34 C35 N8 -1.4(4) . . . . ?
C33 C34 C35 C36 179.4(3) . . . . ?
C19 N4 C13 N5 -0.7(3) . . . . ?
C19 N4 C13 C12 178.3(2) . . . . ?
C19 C14 C20 C21 2.9(12) . . . . ?
C19 C14 C15 C16 0.1(6) . . . . ?
C19 C23 C22 C21 2.2(18) . . . . ?
C19 C23 C22 F4 -178.3(8) . . . . ?
C41 C42 C37 N10 -179.0(2) . . . . ?
C41 C42 C37 C38 -0.6(4) . . . . ?
C41 C40 C39 C38 -1.4(7) . . . . ?
C41 C40 C39 F5 161.5(4) . . . . ?
C25 C24 C29 N7 -178.8(2) . . . . ?
C25 C24 C29 C28 0.9(4) . . . . ?
C25 C26 C27 C28 0.2(5) . . . . ?
C25 C26 C27 F7 173.9(3) . . . . ?
F3 C16 C17 C18 -179.0(5) . . . . ?
C2 C3 C4 C5 -1.1(5) . . . . ?
C2 C3 C4 F2 177.2(3) . . . . ?
C5 C6 C1 N1 178.6(2) . . . . ?
C5 C6 C1 C2 -2.2(4) . . . . ?
C48 N13 C46 O1 -4.1(5) . . . . ?
F8 C26 C27 C28 176.6(3) . . . . ?
C20 C14 C19 N4 -179.9(7) . . . . ?
C20 C14 C19 C23 -3.9(9) . . . . ?
C20 C21 C22 C23 -3.3(17) . . . . ?
C20 C21 C22 F4 177.3(8) . . . . ?
F6 C40 C39 C38 172.0(4) . . . . ?
C47 N13 C46 O1 -177.5(3) . . . . ?
C22 C21 C20 C14 0.9(13) . . . . ?
C51 N12 C49 O3 4.7(5) . . . . ?
C45 N11 C43 O2 -6.3(6) . . . . ?
F1 C3 C4 C5 169.4(4) . . . . ?
C50 N12 C49 O3 178.5(3) . . . . ?
C44 N11 C43 O2 -173.3(4) . . . . ?
C15 C14 C19 N4 -177.5(3) . . . . ?
C15 C14 C19 C18 1.5(6) . . . . ?
C15 C16 C17 C18 0.7(8) . . . . ?
C16 C17 C18 C19 0.8(8) . . . . ?
